data_4022361
loop_
_publ_author_name
'Jason E. Field'
'Thomas J. Hill'
'D. Venkataraman'

_publ_contact_author_address
;
Department of Chemistry
University of Massachusetts
Amherst, MA 01003
;
_publ_contact_author_email dv@chem.umass.edu
_publ_contact_author_fax 413-545-4490
_publ_contact_author_name 'D. Venkataraman'
_publ_contact_author_phone 413-545-2028
_publ_section_title
;
 Bridged Triarylamines: A New Class of Heterohelicenes
;
_journal_name_full 'Journal of Organic Chemistry'
_journal_page_first 6071
_journal_page_last 6078
_journal_paper_doi 10.1021/jo026883p
_journal_volume 68
_journal_year 2003
_chemical_compound_source 'Local laboratory'
_chemical_formula_moiety 'C23 H21 N O4 '
_chemical_formula_sum 'C23 H21 N O4'
_chemical_formula_weight 375.424
_chemical_name_systematic
;
  ?
;
_space_group_IT_number 2
_symmetry_cell_setting triclinic
_symmetry_space_group_name_Hall '-P 1'
_symmetry_space_group_name_H-M 'P -1'
_atom_sites_solution_primary direct
_atom_sites_solution_secondary difmap
_audit_creation_method maXus
_cell_angle_alpha 111.0020(10)
_cell_angle_beta 113.4360(10)
_cell_angle_gamma 96.5529(9)
_cell_formula_units_Z 2
_cell_length_a 10.1343(2)
_cell_length_b 10.1351(2)
_cell_length_c 11.8738(3)
_cell_measurement_reflns_used 3406
_cell_measurement_temperature 298
_cell_measurement_theta_max 25.028
_cell_measurement_theta_min 0.998
_cell_volume 996.63(4)
_computing_data_collection KappaCCD
_computing_data_reduction 'Denzo and Scalepak (Otwinowski & Minor, 1997)'
_computing_structure_refinement 'SHELXL-97 (Sheldrick, 1997)'
_computing_structure_solution 'SIR92 (Altomare et al., 1994)'
_diffrn_measured_fraction_theta_full 0.997
_diffrn_measured_fraction_theta_max 0.997
_diffrn_measurement_device KappaCCD
_diffrn_orient_matrix_type X=UH
_diffrn_orient_matrix_UB_11 0.06361
_diffrn_orient_matrix_UB_12 0.01564
_diffrn_orient_matrix_UB_13 -0.09174
_diffrn_orient_matrix_UB_21 0.10597
_diffrn_orient_matrix_UB_22 -0.00384
_diffrn_orient_matrix_UB_23 0.03204
_diffrn_orient_matrix_UB_31 0.05506
_diffrn_orient_matrix_UB_32 -0.07900
_diffrn_orient_matrix_UB_33 -0.03479
_diffrn_radiation_source 'fine-focus sealed tube'
_diffrn_radiation_type ' MoK\a'
_diffrn_radiation_wavelength_id all
_diffrn_reflns_av_R_equivalents 0.027
_diffrn_reflns_limit_h_max 12
_diffrn_reflns_limit_h_min -11
_diffrn_reflns_limit_k_max 12
_diffrn_reflns_limit_k_min -12
_diffrn_reflns_limit_l_max 14
_diffrn_reflns_limit_l_min -14
_diffrn_reflns_number 6606
_diffrn_reflns_theta_full 24.97
_diffrn_reflns_theta_max 24.97
_exptl_absorpt_coefficient_mu 0.086
_exptl_absorpt_correction_type none
_exptl_crystal_colour Colourless
_exptl_crystal_density_diffrn 1.251
_exptl_crystal_density_method 'not measured'
_exptl_crystal_description Cube
_refine_diff_density_max 0.480
_refine_diff_density_min -0.397
_refine_diff_density_rms 0.126
_refine_ls_extinction_coef 0.126(11)
_refine_ls_extinction_expression Fc^*^=kFc[1+0.001xFc^2^\l^3^/sin(2\q)]^-1/4^
_refine_ls_extinction_method SHELXL
_refine_ls_goodness_of_fit_ref 1.217
_refine_ls_hydrogen_treatment noref
_refine_ls_matrix_type full
_refine_ls_number_parameters 254
_refine_ls_number_reflns 3470
_refine_ls_number_restraints 0
_refine_ls_restrained_S_all 1.217
_refine_ls_R_factor_all 0.0798
_refine_ls_R_factor_gt 0.0547
_refine_ls_shift/su_max 0.001
_refine_ls_shift/su_mean 0.000
_refine_ls_structure_factor_coef Fsqd
_refine_ls_weighting_details 'calc w=1/[\s^2^(Fo^2^)+(0.0840P)^2^+0.1386P] where P=(Fo^2^+2Fc^2^)/3'
_refine_ls_weighting_scheme calc
_refine_ls_wR_factor_gt 0.1307
_refine_ls_wR_factor_ref 0.1685
_reflns_number_gt 2638
_reflns_number_total 3470
_reflns_threshold_expression >2sigma(I)
_cod_data_source_file jo026883psi20021219_022332_4.cif
_cod_data_source_block comp4
_cod_depositor_comments
;
The following automatic conversions were performed:
'_symmetry_cell_setting' value 'Triclinic' changed to 'triclinic'
according to '/home/saulius/struct/CIF-dictionaries/cif_core.dic'
dictionary named 'cif_core.dic' version 2.4.1 from 2010-06-29.

Automatic conversion script
Id: cif_fix_enum 1527 2010-12-29 10:47:43Z saulius 
;
_cod_original_sg_symbol_H-M 'P -1          '
_cod_original_formula_sum 'C23 H21 N O4 '
_cod_database_code 4022361

loop_
_symmetry_equiv_pos_as_xyz
+X,+Y,+Z
-X,-Y,-Z

loop_
_atom_site_label
_atom_site_type_symbol
_atom_site_fract_x
_atom_site_fract_y
_atom_site_fract_z
_atom_site_U_iso_or_equiv
_atom_site_adp_type
_atom_site_occupancy
_atom_site_symmetry_multiplicity
_atom_site_calc_flag
_atom_site_refinement_flags
O1 O 0.1471(2) 0.3711(2) 0.0958(2) 0.0848(6) Uani 1 1 d .
O2 O 0.17936(19) 0.14887(17) 0.01287(16) 0.0652(5) Uani 1 1 d .
O3 O 0.63576(18) 0.16646(18) 0.48685(16) 0.0646(5) Uani 1 1 d .
O4 O 0.7751(2) 0.0510(2) 0.4037(2) 0.0844(6) Uani 1 1 d .
N1 N 0.36135(18) 0.11119(16) 0.25002(18) 0.0439(4) Uani 1 1 d .
C1 C 0.2413(2) 0.1480(2) 0.2748(2) 0.0440(5) Uani 1 1 d .
C2 C 0.2133(3) 0.1107(2) 0.3668(2) 0.0537(6) Uani 1 1 d .
C3 C 0.0995(3) 0.1450(3) 0.3963(3) 0.0648(7) Uani 1 1 d .
C4 C 0.0156(3) 0.2230(3) 0.3383(3) 0.0722(7) Uani 1 1 d .
C5 C 0.0430(3) 0.2622(3) 0.2488(3) 0.0641(7) Uani 1 1 d .
C6 C 0.1521(2) 0.2216(2) 0.2119(2) 0.0489(5) Uani 1 1 d .
C7 C 0.1620(2) 0.2584(2) 0.1042(2) 0.0557(6) Uani 1 1 d .
C8 C 0.1967(4) 0.1789(4) -0.0917(3) 0.0940(10) Uani 1 1 d .
C9 C 0.3734(2) -0.0334(2) 0.2252(2) 0.0433(5) Uani 1 1 d .
C10 C 0.2440(3) -0.1535(2) 0.1333(2) 0.0533(6) Uani 1 1 d .
C11 C 0.2488(3) -0.2965(2) 0.1039(3) 0.0641(7) Uani 1 1 d .
C12 C 0.3845(3) -0.3230(3) 0.1619(3) 0.0705(7) Uani 1 1 d .
C13 C 0.5136(3) -0.2057(3) 0.2513(3) 0.0643(7) Uani 1 1 d .
C14 C 0.5097(2) -0.0597(2) 0.2879(2) 0.0495(5) Uani 1 1 d .
C15 C 0.6543(3) 0.0580(3) 0.3959(2) 0.0551(6) Uani 1 1 d .
C16 C 0.7696(3) 0.2888(3) 0.5916(3) 0.0934(10) Uani 1 1 d .
C17 C 0.4662(2) 0.2161(2) 0.2499(2) 0.0417(5) Uani 1 1 d .
C18 C 0.5069(2) 0.3659(2) 0.3344(2) 0.0512(5) Uani 1 1 d .
C19 C 0.6089(3) 0.4674(2) 0.3340(2) 0.0568(6) Uani 1 1 d .
C20 C 0.6751(3) 0.4249(2) 0.2501(3) 0.0541(6) Uani 1 1 d .
C21 C 0.6331(3) 0.2746(2) 0.1659(3) 0.0574(6) Uani 1 1 d .
C22 C 0.5313(2) 0.1723(2) 0.1654(2) 0.0516(6) Uani 1 1 d .
C23 C 0.7873(3) 0.5369(3) 0.2505(4) 0.0802(8) Uani 1 1 d .
H2 H 0.2723 0.0616 0.4091 0.064 Uiso 1 1 calc R
H3 H 0.0795 0.1158 0.4551 0.078 Uiso 1 1 calc R
H4 H -0.0595 0.2489 0.3599 0.087 Uiso 1 1 calc R
H5 H -0.0122 0.3171 0.2119 0.077 Uiso 1 1 calc R
H8A H 0.2075 0.0934 -0.1526 0.141 Uiso 1 1 calc R
H8B H 0.2847 0.2617 -0.0494 0.141 Uiso 1 1 calc R
H8C H 0.1094 0.2016 -0.1425 0.141 Uiso 1 1 calc R
H10 H 0.1527 -0.1367 0.0911 0.064 Uiso 1 1 calc R
H11 H 0.1606 -0.3753 0.0448 0.077 Uiso 1 1 calc R
H12 H 0.3886 -0.4196 0.1407 0.085 Uiso 1 1 calc R
H13 H 0.6054 -0.2240 0.2882 0.077 Uiso 1 1 calc R
H16A H 0.7442 0.3603 0.6518 0.140 Uiso 1 1 calc R
H16B H 0.8104 0.3344 0.5494 0.140 Uiso 1 1 calc R
H16C H 0.8432 0.2528 0.6430 0.140 Uiso 1 1 calc R
H18 H 0.4647 0.3983 0.3922 0.061 Uiso 1 1 calc R
H19 H 0.6341 0.5673 0.3916 0.068 Uiso 1 1 calc R
H21 H 0.6751 0.2421 0.1080 0.069 Uiso 1 1 calc R
H22 H 0.5059 0.0723 0.1076 0.062 Uiso 1 1 calc R
H23A H 0.8012 0.6345 0.3147 0.120 Uiso 1 1 calc R
H23B H 0.7501 0.5319 0.1605 0.120 Uiso 1 1 calc R
H23C H 0.8819 0.5156 0.2764 0.120 Uiso 1 1 calc R

loop_
_atom_site_aniso_label
_atom_site_aniso_U_11
_atom_site_aniso_U_22
_atom_site_aniso_U_33
_atom_site_aniso_U_23
_atom_site_aniso_U_13
_atom_site_aniso_U_12
O1 0.0942(14) 0.0689(11) 0.1067(15) 0.0589(11) 0.0423(12) 0.0300(10)
O2 0.0719(11) 0.0653(10) 0.0540(9) 0.0283(8) 0.0263(8) 0.0120(8)
O3 0.0554(10) 0.0708(10) 0.0536(9) 0.0229(8) 0.0204(8) 0.0070(8)
O4 0.0504(11) 0.1079(15) 0.1071(15) 0.0560(12) 0.0400(10) 0.0271(10)
N1 0.0437(9) 0.0402(8) 0.0561(10) 0.0239(8) 0.0282(8) 0.0147(7)
C1 0.0409(11) 0.0395(10) 0.0484(11) 0.0155(9) 0.0225(9) 0.0095(8)
C2 0.0543(13) 0.0577(12) 0.0577(13) 0.0282(11) 0.0319(11) 0.0166(10)
C3 0.0608(15) 0.0723(15) 0.0688(15) 0.0284(13) 0.0414(13) 0.0146(12)
C4 0.0559(14) 0.0777(16) 0.0882(19) 0.0269(15) 0.0466(14) 0.0233(13)
C5 0.0494(13) 0.0622(14) 0.0840(17) 0.0326(13) 0.0324(13) 0.0244(11)
C6 0.0415(11) 0.0437(11) 0.0571(13) 0.0210(10) 0.0212(10) 0.0105(9)
C7 0.0444(12) 0.0518(12) 0.0633(14) 0.0294(11) 0.0170(11) 0.0078(10)
C8 0.103(2) 0.111(2) 0.0638(17) 0.0462(17) 0.0350(17) 0.0100(19)
C9 0.0484(12) 0.0408(10) 0.0493(11) 0.0231(9) 0.0278(10) 0.0148(9)
C10 0.0522(13) 0.0479(12) 0.0571(13) 0.0223(10) 0.0249(11) 0.0122(10)
C11 0.0748(17) 0.0434(12) 0.0648(15) 0.0200(11) 0.0312(13) 0.0063(11)
C12 0.095(2) 0.0445(12) 0.0867(18) 0.0332(13) 0.0506(17) 0.0272(13)
C13 0.0717(16) 0.0637(14) 0.0850(17) 0.0462(14) 0.0461(15) 0.0358(13)
C14 0.0532(13) 0.0519(12) 0.0594(13) 0.0321(10) 0.0330(11) 0.0212(10)
C15 0.0496(13) 0.0686(14) 0.0619(14) 0.0427(12) 0.0269(11) 0.0196(11)
C16 0.0744(19) 0.096(2) 0.0608(17) 0.0217(15) 0.0095(15) -0.0134(16)
C17 0.0402(11) 0.0407(10) 0.0472(11) 0.0213(9) 0.0217(9) 0.0123(8)
C18 0.0532(13) 0.0458(11) 0.0579(13) 0.0176(10) 0.0343(11) 0.0136(9)
C19 0.0553(13) 0.0407(11) 0.0721(15) 0.0187(10) 0.0344(12) 0.0114(10)
C20 0.0508(12) 0.0498(12) 0.0730(14) 0.0325(11) 0.0344(12) 0.0166(10)
C21 0.0663(15) 0.0533(12) 0.0724(15) 0.0301(11) 0.0477(13) 0.0219(11)
C22 0.0609(13) 0.0427(11) 0.0578(13) 0.0198(10) 0.0363(11) 0.0154(10)
C23 0.0847(19) 0.0594(14) 0.118(2) 0.0402(15) 0.0682(18) 0.0165(13)

loop_
_atom_type_symbol
_atom_type_description
_atom_type_scat_dispersion_real
_atom_type_scat_dispersion_imag
_atom_type_scat_source
C C 0.0033 0.0016 'International Tables Vol C Tables 4.2.6.8 and 6.1.1.4'
H H 0.0000 0.0000 'International Tables Vol C Tables 4.2.6.8 and 6.1.1.4'
O O 0.0106 0.0060 'International Tables Vol C Tables 4.2.6.8 and 6.1.1.4'
N N 0.0061 0.0033 'International Tables Vol C Tables 4.2.6.8 and 6.1.1.4'

loop_
_diffrn_radiation_wavelength
0.71073

loop_
_geom_angle_atom_site_label_1
_geom_angle_atom_site_label_2
_geom_angle_atom_site_label_3
_geom_angle
C7 O2 C8 115.9(2)
C15 O3 C16 116.1(2)
C17 N1 C9 120.85(14)
C17 N1 C1 120.89(14)
C9 N1 C1 118.25(14)
C2 C1 C6 119.00(18)
C2 C1 N1 118.48(18)
C6 C1 N1 122.52(18)
C3 C2 C1 121.1(2)
C4 C3 C2 119.8(2)
C5 C4 C3 119.8(2)
C4 C5 C6 121.3(2)
C5 C6 C1 118.8(2)
C5 C6 C7 116.4(2)
C1 C6 C7 124.71(18)
O1 C7 O2 123.5(2)
O1 C7 C6 123.7(2)
O2 C7 C6 112.67(18)
C10 C9 C14 118.98(18)
C10 C9 N1 118.47(18)
C14 C9 N1 122.54(18)
C11 C10 C9 121.2(2)
C10 C11 C12 119.9(2)
C13 C12 C11 119.6(2)
C12 C13 C14 121.3(2)
C9 C14 C13 118.9(2)
C9 C14 C15 124.74(18)
C13 C14 C15 116.3(2)
O4 C15 O3 123.8(2)
O4 C15 C14 123.5(2)
O3 C15 C14 112.55(18)
C22 C17 C18 117.94(18)
C22 C17 N1 121.06(17)
C18 C17 N1 121.00(17)
C19 C18 C17 120.77(18)
C18 C19 C20 121.86(19)
C19 C20 C21 116.70(19)
C19 C20 C23 121.5(2)
C21 C20 C23 121.8(2)
C22 C21 C20 121.96(19)
C21 C22 C17 120.78(18)
C3 C2 H2 119.4
C1 C2 H2 119.4
C4 C3 H3 120.1
C2 C3 H3 120.1
C5 C4 H4 120.1
C3 C4 H4 120.1
C4 C5 H5 119.3
C6 C5 H5 119.3
O2 C8 H8A 109.5
O2 C8 H8B 109.5
H8A C8 H8B 109.5
O2 C8 H8C 109.5
H8A C8 H8C 109.5
H8B C8 H8C 109.5
C11 C10 H10 119.4
C9 C10 H10 119.4
C10 C11 H11 120.0
C12 C11 H11 120.0
C13 C12 H12 120.2
C11 C12 H12 120.2
C12 C13 H13 119.4
C14 C13 H13 119.4
O3 C16 H16A 109.5
O3 C16 H16B 109.5
H16A C16 H16B 109.5
O3 C16 H16C 109.5
H16A C16 H16C 109.5
H16B C16 H16C 109.5
C19 C18 H18 119.6
C17 C18 H18 119.6
C18 C19 H19 119.1
C20 C19 H19 119.1
C22 C21 H21 119.0
C20 C21 H21 119.0
C21 C22 H22 119.6
C17 C22 H22 119.6
C20 C23 H23A 109.5
C20 C23 H23B 109.5
H23A C23 H23B 109.5
C20 C23 H23C 109.5
H23A C23 H23C 109.5
H23B C23 H23C 109.5

loop_
_geom_bond_atom_site_label_1
_geom_bond_atom_site_label_2
_geom_bond_distance
O1 C7 1.202(3)
O2 C7 1.332(3)
O2 C8 1.449(3)
O3 C15 1.330(3)
O3 C16 1.447(3)
O4 C15 1.202(3)
N1 C17 1.416(2)
N1 C9 1.418(2)
N1 C1 1.420(2)
C1 C2 1.390(3)
C1 C6 1.396(3)
C2 C3 1.378(3)
C3 C4 1.378(4)
C4 C5 1.371(4)
C5 C6 1.393(3)
C6 C7 1.490(3)
C9 C10 1.392(3)
C9 C14 1.393(3)
C10 C11 1.375(3)
C11 C12 1.378(4)
C12 C13 1.374(4)
C13 C14 1.395(3)
C14 C15 1.492(3)
C17 C22 1.382(3)
C17 C18 1.385(3)
C18 C19 1.375(3)
C19 C20 1.384(3)
C20 C21 1.387(3)
C20 C23 1.511(3)
C21 C22 1.373(3)
C2 H2 0.9300
C3 H3 0.9300
C4 H4 0.9300
C5 H5 0.9300
C8 H8A 0.9600
C8 H8B 0.9600
C8 H8C 0.9600
C10 H10 0.9300
C11 H11 0.9300
C12 H12 0.9300
C13 H13 0.9300
C16 H16A 0.9600
C16 H16B 0.9600
C16 H16C 0.9600
C18 H18 0.9300
C19 H19 0.9300
C21 H21 0.9300
C22 H22 0.9300
C23 H23A 0.9600
C23 H23B 0.9600
C23 H23C 0.9600

loop_
_cod_related_entry_id
_cod_related_entry_database
_cod_related_entry_code
1 ChemSpider 9999585
